data_4512737
loop_
_publ_author_name
'Koskinen, Laura'
'J\"a\"askel\"ainen, Sirpa'
'Hirva, Pipsa'
'Haukka, Matti'

_publ_section_title
;
 Tunable Interaction Strength and Nature of the
 S&#x00B7;&#x00B7;&#x00B7;Br Halogen Bonds in [(Thione)Br2] Systems
;
_journal_issue 3
_journal_name_full 'Crystal Growth &amp; Design'
_journal_page_first 1160
_journal_paper_doi 10.1021/cg501482u
_journal_volume 15
_journal_year 2015
_chemical_formula_moiety 'C7 H6 Br N2 S, Br3'
_chemical_formula_sum 'C7 H6 Br4 N2 S'
_chemical_formula_weight 469.84
_chemical_name_systematic
;
 ?
;
_space_group_crystal_system triclinic
_space_group_IT_number 2
_space_group_name_Hall '-P 1'
_space_group_name_H-M_alt 'P -1'
_symmetry_space_group_name_Hall '-P 1'
_symmetry_space_group_name_H-M 'P -1'
_atom_sites_solution_hydrogens mixed
_audit_creation_method SHELXL-2014
_cell_angle_alpha 98.400(3)
_cell_angle_beta 113.166(3)
_cell_angle_gamma 92.397(2)
_cell_formula_units_Z 2
_cell_length_a 8.2516(3)
_cell_length_b 8.6933(2)
_cell_length_c 8.9277(3)
_cell_measurement_reflns_used 9716
_cell_measurement_temperature 120(2)
_cell_measurement_theta_max 76.6900
_cell_measurement_theta_min 5.1670
_cell_volume 578.98(4)
_computing_cell_refinement
;
CrysAlisPro, Agilent Technologies,
Version 1.171.37.31 (release 14-01-2014 CrysAlis171 .NET)
(compiled Jan 14 2014,18:38:05)
;
_computing_data_collection
;
CrysAlisPro, Agilent Technologies,
Version 1.171.37.31 (release 14-01-2014 CrysAlis171 .NET)
(compiled Jan 14 2014,18:38:05)
;
_computing_data_reduction
;
CrysAlisPro, Agilent Technologies,
Version 1.171.37.31 (release 14-01-2014 CrysAlis171 .NET)
(compiled Jan 14 2014,18:38:05)
;
_computing_molecular_graphics 'CrystaMaker (CrystalMaker Software ltd., 2014)'
_computing_publication_material 'SHELXL-2014 (Sheldrick, 2014)'
_computing_structure_refinement 'SHELXL-2014 (Sheldrick, 2014)'
_computing_structure_solution 'SUPERFLIP (Palatinus & Chapuis, 2007)'
_diffrn_ambient_temperature 120(2)
_diffrn_detector_area_resol_mean 10.3953
_diffrn_measured_fraction_theta_full 0.999
_diffrn_measured_fraction_theta_max 0.991
_diffrn_measurement_device '\k-geometry diffractometer'
_diffrn_measurement_device_type 'SuperNova, Dual, Cu at zero, Atlas'
_diffrn_measurement_method '\f scans and \w scans with \k offset'
_diffrn_radiation_monochromator mirror
_diffrn_radiation_type CuK\a
_diffrn_radiation_wavelength 1.54184
_diffrn_reflns_av_R_equivalents 0.0270
_diffrn_reflns_av_unetI/netI 0.0195
_diffrn_reflns_Laue_measured_fraction_full 0.999
_diffrn_reflns_Laue_measured_fraction_max 0.991
_diffrn_reflns_limit_h_max 10
_diffrn_reflns_limit_h_min -10
_diffrn_reflns_limit_k_max 10
_diffrn_reflns_limit_k_min -10
_diffrn_reflns_limit_l_max 10
_diffrn_reflns_limit_l_min -11
_diffrn_reflns_number 11790
_diffrn_reflns_point_group_measured_fraction_full 0.999
_diffrn_reflns_point_group_measured_fraction_max 0.991
_diffrn_reflns_theta_full 67.684
_diffrn_reflns_theta_max 76.986
_diffrn_reflns_theta_min 5.174
_diffrn_source micro-source
_exptl_absorpt_coefficient_mu 18.360
_exptl_absorpt_correction_T_max 1.0000
_exptl_absorpt_correction_T_min 0.8795
_exptl_absorpt_correction_type numerical
_exptl_absorpt_process_details
;   
SADABS-2008/1 (Bruker, 2008)
Additional spherical absorption correction applied with mu*r =  0.0000
Lambda/2 correction factor = 0.0000
;
_exptl_crystal_colour 'orange yellow'
_exptl_crystal_density_diffrn 2.695
_exptl_crystal_description block
_exptl_crystal_F_000 436
_exptl_crystal_size_max 0.185
_exptl_crystal_size_mid 0.109
_exptl_crystal_size_min 0.071
_refine_diff_density_max 0.518
_refine_diff_density_min -0.808
_refine_diff_density_rms 0.114
_refine_ls_extinction_method none
_refine_ls_goodness_of_fit_ref 1.160
_refine_ls_hydrogen_treatment mixed
_refine_ls_matrix_type full
_refine_ls_number_parameters 135
_refine_ls_number_reflns 2427
_refine_ls_number_restraints 0
_refine_ls_restrained_S_all 1.160
_refine_ls_R_factor_all 0.0222
_refine_ls_R_factor_gt 0.0221
_refine_ls_shift/su_max 0.001
_refine_ls_shift/su_mean 0.000
_refine_ls_structure_factor_coef Fsqd
_refine_ls_weighting_details 'w=1/[\s^2^(Fo^2^)+(0.0245P)^2^+0.9447P] where P=(Fo^2^+2Fc^2^)/3'
_refine_ls_weighting_scheme calc
_refine_ls_wR_factor_gt 0.0561
_refine_ls_wR_factor_ref 0.0562
_reflns_Friedel_coverage 0.000
_reflns_number_gt 2408
_reflns_number_total 2427
_reflns_threshold_expression 'I > 2\s(I)'
_cod_data_source_file cg501482u_si_003.cif
_cod_data_source_block finalbr2
_cod_depositor_comments 'Adding full bibliography for 4512737--4512739.cif.'
_cod_original_cell_volume 578.98(3)
_cod_database_code 4512737
_shelx_space_group_comment
;
The symmetry employed for this shelxl refinement is uniquely defined
by the following loop, which should always be used as a source of
symmetry information in preference to the above space-group names.
They are only intended as comments.
;
_shelx_estimated_absorpt_t_min 0.133
_shelx_estimated_absorpt_t_max 0.356
_shelxl_version_number 2014-3

loop_
_space_group_symop_operation_xyz
'x, y, z'
'-x, -y, -z'

loop_
_atom_site_label
_atom_site_type_symbol
_atom_site_fract_x
_atom_site_fract_y
_atom_site_fract_z
_atom_site_U_iso_or_equiv
_atom_site_adp_type
_atom_site_occupancy
_atom_site_site_symmetry_order
_atom_site_calc_flag
_atom_site_refinement_flags_posn
_atom_site_refinement_flags_adp
Br1 Br -0.24984(3) 0.01462(3) -0.32121(3) 0.01782(8) Uani 1 1 d . .
S1 S -0.24434(8) 0.06939(8) -0.07265(8) 0.01647(14) Uani 1 1 d . .
N1 N 0.0304(3) 0.2736(3) -0.0585(3) 0.0142(4) Uani 1 1 d . .
N2 N -0.0027(3) 0.2866(3) 0.1734(3) 0.0156(4) Uani 1 1 d . .
C1 C -0.0657(3) 0.2152(3) 0.0145(3) 0.0151(5) Uani 1 1 d . .
C2 C 0.1620(3) 0.3866(3) 0.0562(3) 0.0141(5) Uani 1 1 d . .
C3 C 0.2934(3) 0.4808(3) 0.0403(4) 0.0170(5) Uani 1 1 d . .
H3 H 0.3069 0.4746 -0.0613 0.020 Uiso 1 1 calc R U
C4 C 0.4032(3) 0.5842(3) 0.1822(4) 0.0186(5) Uani 1 1 d . .
H4 H 0.4953 0.6505 0.1779 0.022 Uiso 1 1 calc R U
C5 C 0.3825(3) 0.5938(3) 0.3313(4) 0.0183(5) Uani 1 1 d . .
H5 H 0.4608 0.6664 0.4250 0.022 Uiso 1 1 calc R U
C6 C 0.2508(3) 0.5006(3) 0.3466(3) 0.0176(5) Uani 1 1 d . .
H6 H 0.2361 0.5078 0.4476 0.021 Uiso 1 1 calc R U
C7 C 0.1418(3) 0.3958(3) 0.2046(3) 0.0150(5) Uani 1 1 d . .
Br2 Br 0.25038(3) 0.04200(3) -0.31180(3) 0.01745(9) Uani 1 1 d . .
Br3 Br 0.09892(4) 0.28911(3) -0.40080(3) 0.01864(9) Uani 1 1 d . .
Br4 Br 0.38590(4) -0.20310(3) -0.23264(4) 0.02109(9) Uani 1 1 d . .
H1 H 0.014(4) 0.255(4) -0.152(5) 0.011(8) Uiso 1 1 d . .
H2 H -0.049(5) 0.269(4) 0.239(5) 0.018(8) Uiso 1 1 d . .

loop_
_atom_site_aniso_label
_atom_site_aniso_U_11
_atom_site_aniso_U_22
_atom_site_aniso_U_33
_atom_site_aniso_U_23
_atom_site_aniso_U_13
_atom_site_aniso_U_12
Br1 0.01605(14) 0.01880(14) 0.01720(15) 0.00064(10) 0.00649(11) -0.00200(10)
S1 0.0127(3) 0.0186(3) 0.0168(3) 0.0025(2) 0.0055(2) -0.0052(2)
N1 0.0127(10) 0.0158(11) 0.0133(11) 0.0016(8) 0.0051(8) -0.0014(8)
N2 0.0124(10) 0.0192(11) 0.0143(11) 0.0037(9) 0.0046(9) -0.0018(8)
C1 0.0102(11) 0.0177(12) 0.0172(12) 0.0049(10) 0.0047(10) 0.0015(9)
C2 0.0089(11) 0.0144(12) 0.0163(12) 0.0031(10) 0.0023(9) 0.0008(9)
C3 0.0111(11) 0.0189(13) 0.0212(13) 0.0031(10) 0.0072(10) -0.0001(9)
C4 0.0090(11) 0.0177(13) 0.0266(14) 0.0045(11) 0.0046(10) -0.0006(9)
C5 0.0120(11) 0.0170(12) 0.0196(13) 0.0026(10) 0.0001(10) 0.0000(10)
C6 0.0152(12) 0.0208(13) 0.0145(12) 0.0033(10) 0.0035(10) 0.0019(10)
C7 0.0102(11) 0.0167(12) 0.0178(13) 0.0057(10) 0.0046(10) 0.0014(9)
Br2 0.01246(14) 0.02322(16) 0.01470(15) -0.00079(11) 0.00562(11) -0.00586(10)
Br3 0.01598(14) 0.02282(15) 0.01586(15) 0.00210(11) 0.00602(11) -0.00254(10)
Br4 0.01677(14) 0.02347(16) 0.02290(16) 0.00360(12) 0.00849(12) -0.00231(11)

loop_
_atom_type_symbol
_atom_type_description
_atom_type_scat_dispersion_real
_atom_type_scat_dispersion_imag
_atom_type_scat_source
C C 0.0181 0.0091 'International Tables Vol C Tables 4.2.6.8 and 6.1.1.4'
H H 0.0000 0.0000 'International Tables Vol C Tables 4.2.6.8 and 6.1.1.4'
N N 0.0311 0.0180 'International Tables Vol C Tables 4.2.6.8 and 6.1.1.4'
S S 0.3331 0.5567 'International Tables Vol C Tables 4.2.6.8 and 6.1.1.4'
Br Br -0.6763 1.2805 'International Tables Vol C Tables 4.2.6.8 and 6.1.1.4'

loop_
_geom_angle_atom_site_label_1
_geom_angle_atom_site_label_2
_geom_angle_atom_site_label_3
_geom_angle
_geom_angle_site_symmetry_3
_geom_angle_publ_flag
S1 Br1 Br2 176.16(2) 2_554 yes
C1 S1 Br1 99.08(9) . ?
C1 N1 C2 109.3(2) . ?
C1 N1 H1 127(2) . ?
C2 N1 H1 123(2) . ?
C1 N2 C7 108.8(2) . ?
C1 N2 H2 124(2) . ?
C7 N2 H2 127(2) . ?
N1 C1 N2 109.0(2) . ?
N1 C1 S1 127.9(2) . ?
N2 C1 S1 123.1(2) . ?
C7 C2 N1 106.7(2) . ?
C7 C2 C3 122.2(2) . ?
N1 C2 C3 131.1(3) . ?
C4 C3 C2 115.8(3) . ?
C4 C3 H3 122.1 . ?
C2 C3 H3 122.1 . ?
C3 C4 C5 122.0(2) . ?
C3 C4 H4 119.0 . ?
C5 C4 H4 119.0 . ?
C6 C5 C4 122.1(3) . ?
C6 C5 H5 118.9 . ?
C4 C5 H5 118.9 . ?
C5 C6 C7 115.8(3) . ?
C5 C6 H6 122.1 . ?
C7 C6 H6 122.1 . ?
C2 C7 C6 122.1(2) . ?
C2 C7 N2 106.1(2) . ?
C6 C7 N2 131.8(3) . ?
Br4 Br2 Br3 177.828(14) . yes

loop_
_geom_bond_atom_site_label_1
_geom_bond_atom_site_label_2
_geom_bond_distance
_geom_bond_site_symmetry_2
_geom_bond_publ_flag
Br1 S1 2.1824(7) . yes
Br1 Br2 3.2395(4) 2_554 yes
S1 C1 1.743(3) . yes
N1 C1 1.335(3) . yes
N1 C2 1.391(3) . yes
N1 H1 0.78(4) . ?
N2 C1 1.343(4) . yes
N2 C7 1.403(3) . yes
N2 H2 0.84(4) . ?
C2 C7 1.390(4) . ?
C2 C3 1.395(4) . ?
C3 C4 1.390(4) . ?
C3 H3 0.9500 . ?
C4 C5 1.398(4) . ?
C4 H4 0.9500 . ?
C5 C6 1.390(4) . ?
C5 H5 0.9500 . ?
C6 C7 1.394(4) . ?
C6 H6 0.9500 . ?
Br2 Br4 2.5115(4) . yes
Br2 Br3 2.5980(4) . yes

loop_
_geom_hbond_atom_site_label_D
_geom_hbond_atom_site_label_H
_geom_hbond_atom_site_label_A
_geom_hbond_distance_DH
_geom_hbond_distance_HA
_geom_hbond_distance_DA
_geom_hbond_angle_DHA
_geom_hbond_site_symmetry_A
_geom_hbond_publ_flag
C3 H3 Br3 0.95 3.00 3.707(3) 132.7 . yes
C6 H6 Br3 0.95 2.92 3.644(3) 134.4 1_556 yes
N1 H1 Br1 0.78(4) 2.74(3) 3.110(2) 111(3) . yes
N1 H1 Br3 0.78(4) 2.63(4) 3.339(2) 152(3) . yes
N2 H2 Br3 0.84(4) 2.93(4) 3.552(2) 133(3) 1_556 yes
N2 H2 Br4 0.84(4) 2.80(4) 3.470(2) 139(3) 2 yes

loop_
_geom_torsion_atom_site_label_1
_geom_torsion_atom_site_label_2
_geom_torsion_atom_site_label_3
_geom_torsion_atom_site_label_4
_geom_torsion
C2 N1 C1 N2 0.4(3)
C2 N1 C1 S1 -179.18(19)
C7 N2 C1 N1 -0.3(3)
C7 N2 C1 S1 179.26(19)
Br1 S1 C1 N1 1.6(2)
Br1 S1 C1 N2 -177.9(2)
C1 N1 C2 C7 -0.3(3)
C1 N1 C2 C3 -179.5(3)
C7 C2 C3 C4 0.2(4)
N1 C2 C3 C4 179.2(3)
C2 C3 C4 C5 -0.4(4)
C3 C4 C5 C6 0.0(4)
C4 C5 C6 C7 0.6(4)
N1 C2 C7 C6 -178.8(2)
C3 C2 C7 C6 0.5(4)
N1 C2 C7 N2 0.1(3)
C3 C2 C7 N2 179.4(2)
C5 C6 C7 C2 -0.8(4)
C5 C6 C7 N2 -179.4(3)
C1 N2 C7 C2 0.1(3)
C1 N2 C7 C6 178.9(3)
